data_1505087
loop_
_publ_author_name
'Fei, Zhaofu'
'Ang, Wee Han'
'Zhao, Dongbin'
'Scopelliti, Rosario'
'Zvereva, Elena E.'
'Katsyuba, Sergey A.'
'Dyson, Paul J.'

_publ_section_title
;
 Revisiting ether-derivatized imidazolium-based ionic liquids.
;
_journal_issue 34
_journal_name_full 'The journal of physical chemistry. B'
_journal_page_first 10095
_journal_page_last 10108
_journal_paper_doi 10.1021/jp073419l
_journal_volume 111
_journal_year 2007
_chemical_formula_moiety 'C6 H11 N2 O, I'
_chemical_formula_sum 'C6 H11 I N2 O'
_chemical_formula_weight 254.07
_chemical_name_systematic
; 
 ? 
;
_space_group_IT_number 14
_symmetry_cell_setting monoclinic
_symmetry_space_group_name_Hall '-P 2yn'
_symmetry_space_group_name_H-M 'P 1 21/n 1'
_atom_sites_solution_hydrogens geom
_atom_sites_solution_primary direct
_atom_sites_solution_secondary difmap
_audit_creation_method SHELXL-97
_cell_angle_alpha 90.00
_cell_angle_beta 104.590(7)
_cell_angle_gamma 90.00
_cell_formula_units_Z 4
_cell_length_a 8.3743(6)
_cell_length_b 12.0821(8)
_cell_length_c 9.6014(8)
_cell_measurement_reflns_used 5621
_cell_measurement_temperature 140(2)
_cell_measurement_theta_max 29.06
_cell_measurement_theta_min 2.75
_cell_volume 940.13(12)
_computing_cell_refinement 'Oxford Diffraction CrysAlis RED'
_computing_data_collection 'Oxford Diffraction CrysAlis CCD'
_computing_data_reduction 'Oxford Diffraction CrysAlis RED'
_computing_molecular_graphics 'Crystal Impact DIAMOND'
_computing_publication_material 'Bruker SHELXTL'
_computing_structure_refinement 'SHELXL-97 (Sheldrick, 1997)'
_computing_structure_solution 'SiR92 (Altomare et al, 1993)'
_diffrn_ambient_temperature 140(2)
_diffrn_measured_fraction_theta_full 0.992
_diffrn_measured_fraction_theta_max 0.992
_diffrn_measurement_device_type 'Oxford Diffraction KM4/Sapphire CCD'
_diffrn_measurement_method 'phi and omega scans'
_diffrn_radiation_monochromator graphite
_diffrn_radiation_source 'sealed tube'
_diffrn_radiation_type MoK\a
_diffrn_radiation_wavelength 0.71073
_diffrn_reflns_av_R_equivalents 0.0520
_diffrn_reflns_av_sigmaI/netI 0.0340
_diffrn_reflns_limit_h_max 9
_diffrn_reflns_limit_h_min -9
_diffrn_reflns_limit_k_max 14
_diffrn_reflns_limit_k_min -13
_diffrn_reflns_limit_l_max 11
_diffrn_reflns_limit_l_min -11
_diffrn_reflns_number 5138
_diffrn_reflns_theta_full 25.02
_diffrn_reflns_theta_max 25.02
_diffrn_reflns_theta_min 3.03
_exptl_absorpt_coefficient_mu 3.352
_exptl_absorpt_correction_T_max 0.8250
_exptl_absorpt_correction_T_min 0.4630
_exptl_absorpt_correction_type refdelf
_exptl_absorpt_process_details
; 
(See: Walker, N. & Stuart, D. (1983) Acta Cryst. A39, 158-166) 
;
_exptl_crystal_colour colourless
_exptl_crystal_density_diffrn 1.795
_exptl_crystal_density_method 'not measured'
_exptl_crystal_description prismatic
_exptl_crystal_F_000 488
_exptl_crystal_size_max 0.24
_exptl_crystal_size_mid 0.20
_exptl_crystal_size_min 0.16
_refine_diff_density_max 0.640
_refine_diff_density_min -0.584
_refine_diff_density_rms 0.104
_refine_ls_extinction_method none
_refine_ls_goodness_of_fit_ref 1.049
_refine_ls_hydrogen_treatment constr
_refine_ls_matrix_type full
_refine_ls_number_parameters 93
_refine_ls_number_reflns 1650
_refine_ls_number_restraints 0
_refine_ls_restrained_S_all 1.049
_refine_ls_R_factor_all 0.0276
_refine_ls_R_factor_gt 0.0249
_refine_ls_shift/su_max 0.001
_refine_ls_shift/su_mean 0.000
_refine_ls_structure_factor_coef Fsqd
_refine_ls_weighting_details 'calc w=1/[\s^2^(Fo^2^)+(0.0404P)^2^+0.0000P] where P=(Fo^2^+2Fc^2^)/3'
_refine_ls_weighting_scheme calc
_refine_ls_wR_factor_gt 0.0636
_refine_ls_wR_factor_ref 0.0647
_reflns_number_gt 1496
_reflns_number_total 1650
_reflns_threshold_expression >2sigma(I)
_cod_data_source_file jp073419lsi20070504_092028.cif
_cod_data_source_block 1I_pd339
_cod_original_sg_symbol_H-M P2(1)/n
_cod_database_code 1505087

loop_
_symmetry_equiv_pos_as_xyz
'x, y, z'
'-x+1/2, y+1/2, -z+1/2'
'-x, -y, -z'
'x-1/2, -y-1/2, z-1/2'

loop_
_atom_site_label
_atom_site_type_symbol
_atom_site_fract_x
_atom_site_fract_y
_atom_site_fract_z
_atom_site_U_iso_or_equiv
_atom_site_adp_type
_atom_site_occupancy
_atom_site_symmetry_multiplicity
_atom_site_calc_flag
_atom_site_refinement_flags
I1 I 0.60037(2) 0.269145(19) 0.94546(2) 0.02524(11) Uani 1 1 d .
N1 N 0.1878(3) 0.4049(2) 0.8706(3) 0.0231(6) Uani 1 1 d .
N2 N 0.0995(3) 0.2643(2) 0.9699(3) 0.0253(6) Uani 1 1 d .
O1 O 0.1506(3) 0.07020(19) 0.9851(2) 0.0270(5) Uani 1 1 d .
C1 C 0.1336(4) 0.3013(3) 0.8489(3) 0.0243(7) Uani 1 1 d .
H1 H 0.1210 0.2605 0.7623 0.029 Uiso 1 1 calc R
C2 C 0.1932(4) 0.4348(3) 1.0115(3) 0.0303(7) Uani 1 1 d .
H2 H 0.2290 0.5038 1.0560 0.036 Uiso 1 1 calc R
C3 C 0.1378(4) 0.3471(3) 1.0732(4) 0.0312(7) Uani 1 1 d .
H3 H 0.1271 0.3429 1.1692 0.037 Uiso 1 1 calc R
C4 C 0.2428(4) 0.4738(3) 0.7660(3) 0.0304(8) Uani 1 1 d .
H4A H 0.2259 0.4337 0.6747 0.046 Uiso 1 1 calc R
H4B H 0.3603 0.4909 0.8029 0.046 Uiso 1 1 calc R
H4C H 0.1791 0.5427 0.7505 0.046 Uiso 1 1 calc R
C5 C 0.0351(4) 0.1525(3) 0.9894(4) 0.0311(8) Uani 1 1 d .
H5A H 0.0060 0.1494 1.0831 0.037 Uiso 1 1 calc R
H5B H -0.0665 0.1388 0.9126 0.037 Uiso 1 1 calc R
C6 C 0.2868(4) 0.0702(3) 1.1091(4) 0.0355(8) Uani 1 1 d .
H6A H 0.3600 0.1324 1.1034 0.053 Uiso 1 1 calc R
H6B H 0.3479 0.0006 1.1133 0.053 Uiso 1 1 calc R
H6C H 0.2461 0.0777 1.1958 0.053 Uiso 1 1 calc R

loop_
_atom_site_aniso_label
_atom_site_aniso_U_11
_atom_site_aniso_U_22
_atom_site_aniso_U_33
_atom_site_aniso_U_23
_atom_site_aniso_U_13
_atom_site_aniso_U_12
I1 0.02811(16) 0.02406(17) 0.02400(16) 0.00151(7) 0.00738(10) 0.00292(8)
N1 0.0221(13) 0.0224(15) 0.0249(14) 0.0026(10) 0.0058(11) -0.0002(11)
N2 0.0238(16) 0.0202(16) 0.0329(16) 0.0010(11) 0.0093(12) -0.0002(10)
O1 0.0275(11) 0.0199(12) 0.0336(12) -0.0030(10) 0.0079(9) -0.0006(9)
C1 0.0223(15) 0.0241(17) 0.0248(16) -0.0005(14) 0.0030(12) -0.0010(14)
C2 0.0399(19) 0.0243(18) 0.0274(18) -0.0031(14) 0.0101(15) -0.0033(15)
C3 0.0401(19) 0.0279(18) 0.0280(18) 0.0009(14) 0.0134(14) 0.0010(15)
C4 0.0348(18) 0.0286(19) 0.0284(18) 0.0079(15) 0.0089(14) -0.0022(15)
C5 0.0239(16) 0.0223(17) 0.047(2) 0.0047(15) 0.0088(14) -0.0034(13)
C6 0.0352(19) 0.029(2) 0.038(2) 0.0044(15) 0.0011(15) 0.0038(15)

loop_
_atom_type_symbol
_atom_type_description
_atom_type_scat_dispersion_real
_atom_type_scat_dispersion_imag
_atom_type_scat_source
C C 0.0033 0.0016 'International Tables Vol C Tables 4.2.6.8 and 6.1.1.4'
H H 0.0000 0.0000 'International Tables Vol C Tables 4.2.6.8 and 6.1.1.4'
N N 0.0061 0.0033 'International Tables Vol C Tables 4.2.6.8 and 6.1.1.4'
O O 0.0106 0.0060 'International Tables Vol C Tables 4.2.6.8 and 6.1.1.4'
I I -0.4742 1.8119 'International Tables Vol C Tables 4.2.6.8 and 6.1.1.4'

loop_
_geom_angle_atom_site_label_1
_geom_angle_atom_site_label_2
_geom_angle_atom_site_label_3
_geom_angle
C1 N1 C2 108.9(3)
C1 N1 C4 125.5(3)
C2 N1 C4 125.5(3)
C1 N2 C3 108.5(3)
C1 N2 C5 125.2(3)
C3 N2 C5 126.3(3)
C5 O1 C6 112.9(3)
N1 C1 N2 108.5(3)
N1 C1 H1 125.7
N2 C1 H1 125.7
C3 C2 N1 107.0(3)
C3 C2 H2 126.5
N1 C2 H2 126.5
C2 C3 N2 107.2(3)
C2 C3 H3 126.4
N2 C3 H3 126.4
N1 C4 H4A 109.5
N1 C4 H4B 109.5
H4A C4 H4B 109.5
N1 C4 H4C 109.5
H4A C4 H4C 109.5
H4B C4 H4C 109.5
O1 C5 N2 111.6(3)
O1 C5 H5A 109.3
N2 C5 H5A 109.3
O1 C5 H5B 109.3
N2 C5 H5B 109.3
H5A C5 H5B 108.0
O1 C6 H6A 109.5
O1 C6 H6B 109.5
H6A C6 H6B 109.5
O1 C6 H6C 109.5
H6A C6 H6C 109.5
H6B C6 H6C 109.5

loop_
_geom_bond_atom_site_label_1
_geom_bond_atom_site_label_2
_geom_bond_distance
N1 C1 1.329(4)
N1 C2 1.390(4)
N1 C4 1.465(4)
N2 C1 1.341(4)
N2 C3 1.389(4)
N2 C5 1.483(4)
O1 C5 1.395(4)
O1 C6 1.426(4)
C1 H1 0.9500
C2 C3 1.352(5)
C2 H2 0.9500
C3 H3 0.9500
C4 H4A 0.9800
C4 H4B 0.9800
C4 H4C 0.9800
C5 H5A 0.9900
C5 H5B 0.9900
C6 H6A 0.9800
C6 H6B 0.9800
C6 H6C 0.9800

loop_
_geom_torsion_atom_site_label_1
_geom_torsion_atom_site_label_2
_geom_torsion_atom_site_label_3
_geom_torsion_atom_site_label_4
_geom_torsion
C2 N1 C1 N2 1.6(3)
C4 N1 C1 N2 178.1(3)
C3 N2 C1 N1 -1.5(4)
C5 N2 C1 N1 179.7(3)
C1 N1 C2 C3 -1.1(4)
C4 N1 C2 C3 -177.5(3)
N1 C2 C3 N2 0.2(4)
C1 N2 C3 C2 0.8(4)
C5 N2 C3 C2 179.6(3)
C6 O1 C5 N2 71.0(4)
C1 N2 C5 O1 66.7(4)
C3 N2 C5 O1 -111.9(4)

loop_
_cod_related_entry_id
_cod_related_entry_code
_cod_related_entry_database
1 30651554 ChemSpider
